data_4323012
loop_
_publ_author_name
'Lluis Escriche'
'Jos\'e Antonio Mu\~noz'
'Joan Rosell'
'Raikko Kivek\"as'
'Reijo Sillanp\"a\"a'
'Jaume Casab\'o'

_publ_contact_author
;    Prof. Lluis Escriche
     Departament de Qu\`imica
     Universitat Aut\'onoma de Barcelona
     08193 Bellaterra
     Barcelona
     Spain
;
_publ_contact_author_email iqicasabo@cc.uab.es
_publ_contact_author_fax '34 3 5813101'
_publ_contact_author_phone '34 3 5811606'
_publ_section_title
;
 Synthesis and Reactivity of Nickel(II) Complexes of the Pyridine-Based
 Phosphorus-Containing Macrocycle 6-Phenyl-15-aza-6-phospha-3,9-
 dithiabicyclo[9,3,1]pentadeca-1(15),11,13-triene
;
_journal_name_full 'Inorganic Chemistry'
_journal_page_first 4807
_journal_page_last 4813
_journal_paper_doi 10.1021/ic9714753
_journal_volume 37
_journal_year 1998
_chemical_compound_source synthesis
_chemical_formula_moiety 'C19 H20 N3 Ni P S4'
_chemical_formula_structural 'C19 H20 N3 Ni P S4'
_chemical_formula_sum 'C19 H20 N3 Ni P S4'
_chemical_formula_weight 508.30
_space_group_IT_number 14
_symmetry_cell_setting monoclinic
_symmetry_space_group_name_Hall '-P 2yn'
_symmetry_space_group_name_H-M 'P 1 21/n 1'
_atom_sites_solution_hydrogens geom
_atom_sites_solution_primary direct
_atom_sites_solution_secondary difmap
_audit_creation_method SHELXL
_cell_angle_alpha 90.00
_cell_angle_beta 92.340(10)
_cell_angle_gamma 90.00
_cell_formula_units_Z 4
_cell_length_a 11.139(2)
_cell_length_b 13.270(2)
_cell_length_c 14.8852(10)
_cell_measurement_reflns_used 25
_cell_measurement_temperature 293(2)
_cell_measurement_theta_max 24.82
_cell_measurement_theta_min 23.87
_cell_volume 2198.4(5)
_computing_cell_refinement
;
MSC/AFC Diffractometer Control Software (Molecular Structure 
Corporation, 1995)
;
_computing_data_collection
;
MSC/AFC Diffractometer Control Software (Molecular Structure 
Corporation, 1995)
;
_computing_data_reduction
;
TEXSAN PROCESS (Molecular Structure Corporation, 1989)
;
_computing_molecular_graphics 'ORTEPII (Johnson, 1976)'
_computing_publication_material 'SHELXL-93 (Sheldrick, 1993)'
_computing_structure_refinement 'SHELXL-93 (Sheldrick, 1993)'
_computing_structure_solution 'SHELXS-86 (Sheldrick, 1990)'
_diffrn_ambient_temperature 293(2)
_diffrn_measurement_device 'Rigaku AFC5S'
_diffrn_measurement_method \w--2\q
_diffrn_radiation_monochromator graphite
_diffrn_radiation_source 'fine-focus sealed tube'
_diffrn_radiation_type MoK\a
_diffrn_radiation_wavelength 0.71069
_diffrn_reflns_av_R_equivalents 0.028
_diffrn_reflns_av_sigmaI/netI 0.0326
_diffrn_reflns_limit_h_max 13
_diffrn_reflns_limit_h_min 0
_diffrn_reflns_limit_k_max 15
_diffrn_reflns_limit_k_min 0
_diffrn_reflns_limit_l_max 17
_diffrn_reflns_limit_l_min -17
_diffrn_reflns_number 4293
_diffrn_reflns_theta_max 25.00
_diffrn_reflns_theta_min 2.06
_diffrn_standards_decay_% 0
_diffrn_standards_interval_count 150
_diffrn_standards_number 3
_exptl_absorpt_coefficient_mu 1.346
_exptl_absorpt_correction_T_max 1.00
_exptl_absorpt_correction_T_min 0.85
_exptl_absorpt_correction_type 'empirical via \y scans'
_exptl_crystal_colour blue
_exptl_crystal_density_diffrn 1.536
_exptl_crystal_density_meas ?
_exptl_crystal_description plate
_exptl_crystal_F_000 1048
_exptl_crystal_size_max 0.36
_exptl_crystal_size_mid 0.34
_exptl_crystal_size_min 0.18
_refine_diff_density_max 0.279
_refine_diff_density_min -0.216
_refine_diff_density_rms 0.052
_refine_ls_extinction_method none
_refine_ls_goodness_of_fit_all 1.037
_refine_ls_goodness_of_fit_obs 1.049
_refine_ls_hydrogen_treatment refxyz
_refine_ls_matrix_type full
_refine_ls_number_parameters 313
_refine_ls_number_reflns 3879
_refine_ls_number_restraints 0
_refine_ls_restrained_S_all 1.037
_refine_ls_restrained_S_obs 1.049
_refine_ls_R_factor_all 0.0483
_refine_ls_R_factor_obs 0.0279
_refine_ls_shift/esd_max 0.001
_refine_ls_shift/esd_mean 0.000
_refine_ls_structure_factor_coef Fsqd
_refine_ls_weighting_details 'w=1/[\s^2^(Fo^2^)+(0.0233P)^2^+1.1068P] where P=(Fo^2^+2Fc^2^)/3'
_refine_ls_weighting_scheme calc
_refine_ls_wR_factor_all 0.0659
_refine_ls_wR_factor_obs 0.0588
_reflns_number_observed 3089
_reflns_number_total 3879
_reflns_observed_criterion >2sigma(I)
_cod_data_source_file ic9714753_4.cif
_cod_data_source_block compound_4_for_IC9714753
_cod_depositor_comments
;
The following automatic conversions were performed:

'_geom_bond_publ_flag' value 'Y' changed to 'y' according to the
built-in table from CIF Core dictionary named 'cif_core.dic' version
2.4.1 from 2010-06-29 (16 times).

'_geom_angle_publ_flag' value 'Y'
changed to 'y' according to the built-in table from CIF Core
dictionary named 'cif_core.dic' version 2.4.1 from 2010-06-29 (20
times).

Automatic conversion script
Id: cif_fix_values 1673 2011-04-08 12:14:43Z adriana 

The following automatic conversions were performed:

'_exptl_crystal_density_meas' value 'not measured' was changed to '?'
- the value is perceived as not measured.

Automatic conversion script
Id: cif_fix_values 3008 2015-01-20 13:52:24Z robertas 

The following automatic conversions were performed:

'_refine_ls_weighting_scheme' value 'calc
w=1/[\s^2^(Fo^2^)+(0.0233P)^2^+1.1068P] where P=(Fo^2^+2Fc^2^)/3' was
changed to 'calc'. New tag '_refine_ls_weighting_details' was
created. The value of the new tag was set to
'w=1/[\s^2^(Fo^2^)+(0.0233P)^2^+1.1068P] where P=(Fo^2^+2Fc^2^)/3'.

Automatic conversion script
Id: cif_fix_values 3143 2015-03-26 13:38:13Z robertas 
;
_cod_original_cell_volume 2198.5(5)
_cod_database_code 4323012

loop_
_symmetry_equiv_pos_as_xyz
'x, y, z'
'x+1/2, -y+1/2, z+1/2'
'-x, -y, -z'
'-x-1/2, y-1/2, -z-1/2'

loop_
_atom_site_aniso_label
_atom_site_aniso_U_11
_atom_site_aniso_U_22
_atom_site_aniso_U_33
_atom_site_aniso_U_23
_atom_site_aniso_U_13
_atom_site_aniso_U_12
Ni1 0.0308(2) 0.0299(2) 0.0283(2) 0.00000(14) 0.00318(12) 0.00090(14)
S1 0.0343(3) 0.0445(4) 0.0431(4) -0.0054(3) 0.0086(3) -0.0079(3)
S2 0.0328(4) 0.0529(4) 0.0450(4) 0.0007(3) 0.0066(3) -0.0030(3)
S3 0.0937(7) 0.0746(6) 0.0475(5) 0.0182(4) 0.0000(5) -0.0311(5)
S4 0.0494(5) 0.0669(6) 0.0761(6) -0.0224(5) 0.0144(4) 0.0088(4)
P1 0.0383(4) 0.0318(4) 0.0271(3) 0.0011(3) 0.0013(3) 0.0032(3)
N1 0.0354(11) 0.0337(12) 0.0248(10) -0.0006(9) -0.0010(9) -0.0016(9)
N2 0.0544(15) 0.0432(14) 0.0378(13) 0.0044(12) 0.0000(11) 0.0076(12)
N3 0.0536(14) 0.0382(13) 0.0391(13) -0.0023(11) 0.0039(11) 0.0073(12)
C1 0.037(2) 0.051(2) 0.0342(15) -0.0025(13) 0.0098(12) 0.0029(14)
C2 0.0385(14) 0.0364(14) 0.0251(12) 0.0006(11) -0.0005(11) 0.0065(12)
C4 0.083(2) 0.034(2) 0.045(2) -0.0100(14) -0.005(2) 0.007(2)
C3 0.055(2) 0.045(2) 0.035(2) -0.0045(13) 0.0017(13) 0.0128(15)
C5 0.069(2) 0.042(2) 0.044(2) -0.0047(14) -0.008(2) -0.016(2)
C6 0.043(2) 0.042(2) 0.0280(13) 0.0013(12) -0.0046(11) -0.0095(13)
C7 0.042(2) 0.073(2) 0.043(2) -0.007(2) -0.0024(14) -0.019(2)
C8 0.059(2) 0.056(2) 0.040(2) 0.0035(15) 0.0090(15) -0.024(2)
C9 0.072(2) 0.034(2) 0.0315(15) 0.0090(13) -0.0036(15) -0.0108(15)
C10 0.053(2) 0.054(2) 0.035(2) -0.0027(14) -0.0041(14) 0.024(2)
C11 0.032(2) 0.080(2) 0.044(2) -0.012(2) -0.0034(13) 0.007(2)
C12 0.0375(14) 0.0324(13) 0.0270(13) 0.0002(11) 0.0048(11) -0.0048(11)
C13 0.049(2) 0.043(2) 0.038(2) -0.0004(13) 0.0086(13) 0.0038(14)
C14 0.066(2) 0.052(2) 0.049(2) -0.011(2) 0.022(2) -0.003(2)
C15 0.070(2) 0.064(2) 0.035(2) -0.015(2) 0.008(2) -0.031(2)
C16 0.047(2) 0.073(2) 0.040(2) 0.003(2) -0.0088(14) -0.022(2)
C17 0.037(2) 0.048(2) 0.039(2) 0.0015(13) 0.0014(12) -0.0055(13)
C18 0.046(2) 0.0330(15) 0.040(2) 0.0008(13) -0.0116(13) 0.0000(12)
C19 0.0410(15) 0.0336(14) 0.0300(13) 0.0000(12) -0.0023(11) -0.0068(12)

loop_
_atom_site_label
_atom_site_type_symbol
_atom_site_fract_x
_atom_site_fract_y
_atom_site_fract_z
_atom_site_U_iso_or_equiv
_atom_site_thermal_displace_type
_atom_site_occupancy
_atom_site_calc_flag
_atom_site_refinement_flags
_atom_site_disorder_group
Ni1 Ni 0.10849(3) 0.68321(2) 0.73322(2) 0.02964(10) Uani 1 d . .
S1 S 0.32300(6) 0.69895(5) 0.70353(5) 0.0404(2) Uani 1 d . .
S2 S -0.08811(6) 0.60944(6) 0.76948(5) 0.0434(2) Uani 1 d . .
S3 S 0.15789(9) 0.83947(7) 0.45526(6) 0.0720(3) Uani 1 d . .
S4 S -0.09112(7) 0.94820(7) 0.86909(6) 0.0638(2) Uani 1 d . .
P1 P 0.18141(6) 0.59080(5) 0.86003(4) 0.0324(2) Uani 1 d . .
N1 N 0.1180(2) 0.5534(2) 0.65215(12) 0.0314(5) Uani 1 d . .
N2 N 0.0735(2) 0.7564(2) 0.6124(2) 0.0452(6) Uani 1 d . .
N3 N 0.0713(2) 0.8130(2) 0.79805(15) 0.0436(6) Uani 1 d . .
C1 C 0.3165(3) 0.6130(2) 0.6091(2) 0.0408(7) Uani 1 d . .
H1A H 0.3081(24) 0.6531(21) 0.5575(19) 0.049 Uiso 1 d . .
H1B H 0.3921(25) 0.5828(21) 0.6076(18) 0.049 Uiso 1 d . .
C2 C 0.2189(2) 0.5347(2) 0.6079(2) 0.0334(6) Uani 1 d . .
C4 C 0.1380(3) 0.3810(2) 0.5496(2) 0.0544(8) Uani 1 d . .
H4 H 0.1458(27) 0.3219(23) 0.5149(21) 0.065 Uiso 1 d . .
C3 C 0.2320(3) 0.4479(2) 0.5577(2) 0.0449(7) Uani 1 d . .
H3 H 0.3025(25) 0.4353(22) 0.5269(19) 0.054 Uiso 1 d . .
C5 C 0.0329(3) 0.4021(2) 0.5911(2) 0.0519(8) Uani 1 d . .
H5 H -0.0306(27) 0.3643(24) 0.5900(21) 0.062 Uiso 1 d . .
C6 C 0.0245(2) 0.4893(2) 0.6418(2) 0.0378(6) Uani 1 d . .
C7 C -0.0931(3) 0.5176(3) 0.6807(2) 0.0530(8) Uani 1 d . .
H7A H -0.1379(27) 0.4612(25) 0.6996(20) 0.064 Uiso 1 d . .
H7B H -0.1398(27) 0.5486(24) 0.6352(21) 0.064 Uiso 1 d . .
C8 C -0.0515(3) 0.5299(3) 0.8663(2) 0.0519(8) Uani 1 d . .
H8A H -0.0664(26) 0.5771(23) 0.9163(20) 0.062 Uiso 1 d . .
H8B H -0.1097(27) 0.4792(25) 0.8660(20) 0.062 Uiso 1 d . .
C9 C 0.0743(3) 0.4872(2) 0.8697(2) 0.0462(7) Uani 1 d . .
H9A H 0.0901(25) 0.4410(22) 0.8202(20) 0.055 Uiso 1 d . .
H9B H 0.0920(25) 0.4526(22) 0.9185(20) 0.055 Uiso 1 d . .
C10 C 0.3258(3) 0.5391(2) 0.8282(2) 0.0477(8) Uani 1 d . .
H10A H 0.3693(25) 0.5080(22) 0.8758(20) 0.057 Uiso 1 d . .
H10B H 0.3075(25) 0.4882(23) 0.7831(20) 0.057 Uiso 1 d . .
C11 C 0.4006(3) 0.6237(3) 0.7903(2) 0.0523(8) Uani 1 d . .
H11A H 0.4729(27) 0.6002(23) 0.7666(20) 0.063 Uiso 1 d . .
H11B H 0.4230(26) 0.6754(23) 0.8368(21) 0.063 Uiso 1 d . .
C12 C 0.2006(2) 0.6414(2) 0.9737(2) 0.0322(6) Uani 1 d . .
C13 C 0.1150(3) 0.7090(2) 1.0033(2) 0.0432(7) Uani 1 d . .
H13 H 0.0525(25) 0.7313(22) 0.9641(18) 0.052 Uiso 1 d . .
C14 C 0.1232(3) 0.7461(3) 1.0903(2) 0.0548(8) Uani 1 d . .
H14 H 0.0641(28) 0.7887(24) 1.1091(21) 0.066 Uiso 1 d . .
C15 C 0.2162(3) 0.7171(3) 1.1482(2) 0.0565(9) Uani 1 d . .
H15 H 0.2246(27) 0.7382(25) 1.2057(21) 0.068 Uiso 1 d . .
C16 C 0.3018(3) 0.6528(3) 1.1193(2) 0.0538(9) Uani 1 d . .
H16 H 0.3623(28) 0.6324(24) 1.1535(21) 0.065 Uiso 1 d . .
C17 C 0.2950(2) 0.6140(2) 1.0325(2) 0.0416(7) Uani 1 d . .
H17 H 0.3509(25) 0.5721(21) 1.0128(19) 0.050 Uiso 1 d . .
C18 C 0.1081(2) 0.7916(2) 0.5472(2) 0.0398(6) Uani 1 d . .
C19 C 0.0034(2) 0.8694(2) 0.8272(2) 0.0350(6) Uani 1 d . .

loop_
_atom_type_symbol
_atom_type_description
_atom_type_scat_dispersion_real
_atom_type_scat_dispersion_imag
_atom_type_scat_source
C C 0.0033 0.0016 'International Tables Vol C Tables 4.2.6.8 and 6.1.1.4'
H H 0.0000 0.0000 'International Tables Vol C Tables 4.2.6.8 and 6.1.1.4'
N N 0.0061 0.0033 'International Tables Vol C Tables 4.2.6.8 and 6.1.1.4'
Ni Ni 0.3393 1.1124 'International Tables Vol C Tables 4.2.6.8 and 6.1.1.4'
P P 0.1023 0.0942 'International Tables Vol C Tables 4.2.6.8 and 6.1.1.4'
S S 0.1246 0.1234 'International Tables Vol C Tables 4.2.6.8 and 6.1.1.4'

loop_
_geom_angle_atom_site_label_1
_geom_angle_atom_site_label_2
_geom_angle_atom_site_label_3
_geom_angle
_geom_angle_site_symmetry_1
_geom_angle_site_symmetry_3
_geom_angle_publ_flag
N3 Ni1 N2 88.84(9) . . y
N3 Ni1 N1 169.60(8) . . y
N2 Ni1 N1 84.16(8) . . y
N3 Ni1 P1 97.52(7) . . y
N2 Ni1 P1 169.67(7) . . y
N1 Ni1 P1 90.54(6) . . y
N3 Ni1 S1 103.46(7) . . y
N2 Ni1 S1 87.35(7) . . y
N1 Ni1 S1 83.93(6) . . y
P1 Ni1 S1 83.27(3) . . y
N3 Ni1 S2 91.86(7) . . y
N2 Ni1 S2 103.79(7) . . y
N1 Ni1 S2 82.39(6) . . y
P1 Ni1 S2 84.21(3) . . y
S1 Ni1 S2 161.33(3) . . y
C1 S1 C11 102.0(2) . . y
C1 S1 Ni1 94.47(9) . . ?
C11 S1 Ni1 105.21(10) . . ?
C7 S2 C8 100.9(2) . . y
C7 S2 Ni1 96.25(10) . . ?
C8 S2 Ni1 103.32(10) . . ?
C12 P1 C10 107.90(13) . . ?
C12 P1 C9 104.81(13) . . ?
C10 P1 C9 108.8(2) . . y
C12 P1 Ni1 124.91(9) . . ?
C10 P1 Ni1 105.33(10) . . ?
C9 P1 Ni1 104.36(10) . . ?
C6 N1 C2 118.9(2) . . ?
C6 N1 Ni1 121.6(2) . . ?
C2 N1 Ni1 119.5(2) . . ?
C18 N2 Ni1 149.5(2) . . y
C19 N3 Ni1 151.1(2) . . y
C2 C1 S1 116.8(2) . . ?
C2 C1 H1A 109.5(17) . . ?
S1 C1 H1A 106.2(17) . . ?
C2 C1 H1B 110.8(17) . . ?
S1 C1 H1B 106.4(17) . . ?
H1A C1 H1B 106.6(23) . . ?
N1 C2 C3 121.7(2) . . ?
N1 C2 C1 118.9(2) . . ?
C3 C2 C1 119.3(2) . . ?
C5 C4 C3 119.2(3) . . ?
C5 C4 H4 121.0(19) . . ?
C3 C4 H4 119.8(19) . . ?
C4 C3 C2 119.2(3) . . ?
C4 C3 H3 119.4(18) . . ?
C2 C3 H3 121.4(18) . . ?
C4 C5 C6 119.5(3) . . ?
C4 C5 H5 125.6(21) . . ?
C6 C5 H5 114.9(22) . . ?
N1 C6 C5 121.3(3) . . ?
N1 C6 C7 118.7(2) . . ?
C5 C6 C7 119.8(3) . . ?
C6 C7 S2 116.8(2) . . ?
C6 C7 H7A 113.2(19) . . ?
S2 C7 H7A 108.6(19) . . ?
C6 C7 H7B 107.5(19) . . ?
S2 C7 H7B 103.6(20) . . ?
H7A C7 H7B 106.2(26) . . ?
C9 C8 S2 115.0(2) . . ?
C9 C8 H8A 113.2(18) . . ?
S2 C8 H8A 100.9(17) . . ?
C9 C8 H8B 111.9(19) . . ?
S2 C8 H8B 106.4(19) . . ?
H8A C8 H8B 108.7(25) . . ?
C8 C9 P1 108.8(2) . . y
C8 C9 H9A 113.9(17) . . ?
P1 C9 H9A 105.9(17) . . ?
C8 C9 H9B 113.7(19) . . ?
P1 C9 H9B 109.5(19) . . ?
H9A C9 H9B 104.7(24) . . ?
C11 C10 P1 108.7(2) . . y
C11 C10 H10A 109.3(18) . . ?
P1 C10 H10A 113.7(18) . . ?
C11 C10 H10B 111.1(18) . . ?
P1 C10 H10B 106.2(17) . . ?
H10A C10 H10B 107.8(25) . . ?
C10 C11 S1 114.6(2) . . ?
C10 C11 H11A 112.5(19) . . ?
S1 C11 H11A 107.6(18) . . ?
C10 C11 H11B 112.1(18) . . ?
S1 C11 H11B 102.3(17) . . ?
H11A C11 H11B 107.0(25) . . ?
C17 C12 C13 118.6(2) . . ?
C17 C12 P1 123.1(2) . . ?
C13 C12 P1 118.3(2) . . ?
C14 C13 C12 120.3(3) . . ?
C14 C13 H13 119.3(17) . . ?
C12 C13 H13 120.4(17) . . ?
C15 C14 C13 120.4(3) . . ?
C15 C14 H14 120.8(20) . . ?
C13 C14 H14 118.8(20) . . ?
C16 C15 C14 119.8(3) . . ?
C16 C15 H15 116.5(21) . . ?
C14 C15 H15 123.7(21) . . ?
C15 C16 C17 120.8(3) . . ?
C15 C16 H16 123.0(22) . . ?
C17 C16 H16 116.1(22) . . ?
C12 C17 C16 120.0(3) . . ?
C12 C17 H17 118.4(18) . . ?
C16 C17 H17 121.6(18) . . ?
N2 C18 S3 179.1(3) . . ?
N3 C19 S4 179.4(2) . . ?

loop_
_geom_bond_atom_site_label_1
_geom_bond_atom_site_label_2
_geom_bond_distance
_geom_bond_site_symmetry_2
_geom_bond_publ_flag
Ni1 N3 2.026(2) . y
Ni1 N2 2.067(2) . y
Ni1 N1 2.108(2) . y
Ni1 P1 2.3669(7) . y
Ni1 S1 2.4566(8) . y
Ni1 S2 2.4784(8) . y
S1 C1 1.810(3) . y
S1 C11 1.822(3) . y
S2 C7 1.797(3) . y
S2 C8 1.819(3) . y
S3 C18 1.627(3) . y
S4 C19 1.626(3) . y
P1 C12 1.825(2) . ?
P1 C10 1.829(3) . y
P1 C9 1.830(3) . y
N1 C6 1.349(3) . ?
N1 C2 1.349(3) . ?
N2 C18 1.156(3) . y
N3 C19 1.161(3) . y
C1 C2 1.504(4) . ?
C1 H1A 0.94(3) . ?
C1 H1B 0.93(3) . ?
C2 C3 1.383(4) . ?
C4 C5 1.375(5) . ?
C4 C3 1.375(4) . ?
C4 H4 0.94(3) . ?
C3 H3 0.94(3) . ?
C5 C6 1.386(4) . ?
C5 H5 0.87(3) . ?
C6 C7 1.502(4) . ?
C7 H7A 0.95(3) . ?
C7 H7B 0.93(3) . ?
C8 C9 1.510(5) . ?
C8 H8A 0.99(3) . ?
C8 H8B 0.93(3) . ?
C9 H9A 0.98(3) . ?
C9 H9B 0.88(3) . ?
C10 C11 1.520(5) . ?
C10 H10A 0.94(3) . ?
C10 H10B 0.97(3) . ?
C11 H11A 0.95(3) . ?
C11 H11B 1.00(3) . ?
C12 C17 1.389(4) . ?
C12 C13 1.394(4) . ?
C13 C14 1.384(4) . ?
C13 H13 0.94(3) . ?
C14 C15 1.376(5) . ?
C14 H14 0.92(3) . ?
C15 C16 1.362(5) . ?
C15 H15 0.90(3) . ?
C16 C17 1.390(4) . ?
C16 H16 0.87(3) . ?
C17 H17 0.89(3) . ?
